data_9014777
loop_
_publ_author_name
'Pekov, I. V.'
'Britvin, S. N.'
'Zubkova, N. V.'
'Pushcharovsky, D. Y.'
'Pasero, M.'
'Merlino, S.'

_publ_section_title
;
 Stronadelphite, Sr5(PO4)3F, a new apatite-group mineral
 in the southern part of the Khibiny alkaline complex, Kola peninsula, Russia
;
_journal_name_full 'European Journal of Mineralogy'
_journal_page_first 869
_journal_page_last 874
_journal_paper_doi 10.1127/0935-1221/2010/0022-2063
_journal_volume 22
_journal_year 2010
_chemical_compound_source 'Belovitovoye pegmatite, Kirovskii apatite mine at Mt. Kukisvumchorr,'
_chemical_formula_sum 'Ca0.2 F O12 P3 Sr4.8'
_chemical_name_mineral Stronadelphite
_space_group_IT_number 176
_symmetry_space_group_name_Hall '-P 6c'
_symmetry_space_group_name_H-M 'P 63/m'
_cell_angle_alpha 90
_cell_angle_beta 90
_cell_angle_gamma 120
_cell_length_a 9.845
_cell_length_b 9.845
_cell_length_c 7.383
_cell_formula_units_Z 2
_cell_volume 619.719
_database_code_amcsd 0017880
_exptl_crystal_density_diffrn 3.925
_cod_original_formula_sum 'Sr4.8 Ca.2 P3 O12 F'
_cod_database_code 9014777

loop_
_space_group_symop_operation_xyz
x,y,z
-x+y,-x,1/2-z
x-y,x,1/2+z
y,-x+y,-z
-y,x-y,z
x,y,1/2-z
-x,-y,1/2+z
x-y,x,-z
-x+y,-x,z
-y,x-y,1/2-z
y,-x+y,1/2+z
-x,-y,-z

loop_
_atom_site_label
_atom_site_fract_x
_atom_site_fract_y
_atom_site_fract_z
_atom_site_occupancy
_atom_site_U_iso_or_equiv
SrM1 0.33333 0.66667 -0.00040 0.90000 0.02060
CaM1 0.33333 0.66667 -0.00040 0.10000 0.02060
SrM2 0.23930 -0.01470 0.25000 1.00000 0.02080
P 0.40050 0.36890 0.25000 1.00000 0.01650
O1 0.33260 0.48260 0.25000 1.00000 0.01800
O2 0.58040 0.46400 0.25000 1.00000 0.02800
O3 0.34550 0.26370 0.07970 1.00000 0.02800
F 0.00000 0.00000 0.25000 1.00000 0.07400

loop_
_cod_related_entry_id
_cod_related_entry_database
_cod_related_entry_code
1 AMCSD 0017880
